data_7248658
loop_
_publ_author_name
'Ward, Jas S.'

_publ_section_title
;
 The atypical solubility of silver(i) pentafluorobenzoate and its use as a
 catch-and-release agent
;
_journal_issue 23
_journal_name_full CrystEngComm
_journal_page_first 3088
_journal_page_last 3097
_journal_paper_doi 10.1039/D4CE00441H
_journal_volume 26
_journal_year 2024
_chemical_formula_moiety '2(C13 H6 Ag F5 O2)'
_chemical_formula_sum 'C26 H12 Ag2 F10 O4'
_chemical_formula_weight 794.10
_space_group_crystal_system triclinic
_space_group_IT_number 2
_space_group_name_Hall '-P 1'
_space_group_name_H-M_alt 'P -1'
_atom_sites_solution_hydrogens geom
_atom_sites_solution_primary dual
_audit_creation_date 2023-10-21
_audit_creation_method
;
Olex2 1.2
(compiled 2018.05.29 svn.r3508 for OlexSys, GUI svn.r5506)
;
_audit_update_record
;
2023-11-24 deposited with the CCDC.	2024-05-20 downloaded from the CCDC.
;
_cell_angle_alpha 105.107(3)
_cell_angle_beta 90.214(2)
_cell_angle_gamma 90.163(2)
_cell_formula_units_Z 2
_cell_length_a 5.69188(13)
_cell_length_b 12.5817(3)
_cell_length_c 17.9282(6)
_cell_measurement_reflns_used 7885
_cell_measurement_temperature 120.00(10)
_cell_measurement_theta_max 75.6340
_cell_measurement_theta_min 3.6120
_cell_volume 1239.51(6)
_computing_cell_refinement 'CrysAlisPro 1.171.42.89a (Rigaku OD, 2023)'
_computing_data_collection 'CrysAlisPro 1.171.42.89a (Rigaku OD, 2023)'
_computing_data_reduction 'CrysAlisPro 1.171.42.89a (Rigaku OD, 2023)'
_computing_molecular_graphics 'Olex2 (Dolomanov et al., 2009)'
_computing_publication_material 'Olex2 (Dolomanov et al., 2009)'
_computing_structure_refinement 'ShelXL (Sheldrick, 2015)'
_diffrn_ambient_environment N~2~
_diffrn_ambient_temperature 120.00(10)
_diffrn_detector 'Hybrid Pixel Array Detector'
_diffrn_detector_area_resol_mean 10.0000
_diffrn_detector_type 'HyPix-Arc 100'
_diffrn_measured_fraction_theta_full 0.998
_diffrn_measured_fraction_theta_max 0.995
_diffrn_measurement_details
;
List of Runs (angles in degrees, time in seconds):

  # Type    Start    End  Width  t~exp~   \w     \q     \k     \f   Frames
#--------------------------------------------------------------------------
  1  \w     -4.00  24.00   0.50    0.40    --  -51.70  19.00-180.00   56
  2  \w    -53.00 -17.00   0.50    1.40    --  -87.58  57.00-180.00   72
  3  \w    -77.00 -32.00   0.50    0.40    --  -51.70  84.00-120.00   90
  4  \w    -93.00 -68.00   0.50    1.40    --  -87.58  84.00-120.00   50
  5  \w    -26.00   5.00   0.50    0.40    --  -51.70  84.00-120.00   62
  6  \w     -4.00  25.00   0.50    0.40    --  -51.70  19.00 -30.00   58
  7  \w     94.00 172.00   0.50    1.40    --  102.12  38.00-180.00  156
  8  \w    101.00 169.00   0.50    1.40    --  102.12  77.00-150.00  136
  9  \w     91.00 156.00   0.50    1.40    --  102.12  84.00-120.00  130
 10  \w     28.00  78.00   0.50    1.40    --  102.12 -57.00 120.00  100
 11  \w     44.00  97.00   0.50    1.40    --  102.12 -77.00   0.00  106
 12  \w     32.00  68.00   0.50    1.40    --  102.12 -57.00  30.00   72
 13  \w     44.00  71.00   0.50    1.40    --  102.12 -57.00   0.00   54
 14  \w     26.00  52.00   0.50    1.40    --  102.12 -38.00 -60.00   52
 15  \w     42.00  67.00   0.50    1.40    --  102.12 -57.00 -90.00   50
 16  \w     44.00  69.00   0.50    1.40    --  102.12 -57.00-150.00   50
 17  \w     49.00  97.00   0.50    1.40    --  102.12 -77.00-180.00   96
 18  \w     29.00  78.00   0.50    1.40    --  102.12 -57.00-180.00   98
 19  \w     25.00  50.00   0.50    1.40    --  102.12 -38.00  90.00   50
 20  \w     41.00 107.00   0.50    1.40    --  102.12 -84.00 119.00  132
 21  \w     54.00  80.00   0.50    0.40    --   51.89 -84.00 119.00   52
 22  \w     -9.00  31.00   0.50    0.40    --   51.89 -84.00 119.00   80
 23  \w   -120.00 -74.00   0.50    0.40    --  -51.70-125.00  90.00   92
 24  \w   -120.00 -80.00   0.50    0.40    --  -51.70-125.00  60.00   80
 25  \w   -111.00 -79.00   0.50    1.40    --  -87.58 -84.00 119.00   64
 26  \w   -152.00-117.00   0.50    1.40    --  -87.58 -84.00 119.00   70
 27  \w   -119.00 -74.00   0.50    0.40    --  -51.70-125.00 -90.00   90
 28  \w    122.00 147.00   0.50    1.40    --  102.12  76.00 131.00   50
 29  \w    -27.00  23.00   0.50    0.40    --  -51.89  38.00  90.00  100
 30  \w    101.00 126.00   0.50    0.40    --   52.14  57.00 -30.00   50
 31  \w     41.00  93.00   0.50    0.40    --   52.14  57.00 -30.00  104
 32  \w   -100.00 -75.00   0.50    1.40    --  -87.58-125.00 -30.00   50
 33  \w    -50.00 -17.00   0.50    1.40    --  -87.58  57.00  60.00   66
 34  \w   -153.00-124.00   0.50    1.40    --  -87.58-125.00 -30.00   58
 35  \w     56.00 109.00   0.50    1.40    --   94.00-113.00  45.25  106
 36  \w     59.00 121.00   0.50    1.40    --   98.00-137.00  12.08  124
 37  \w     78.00 104.00   0.50    1.40    --  102.12 -99.00 120.00   52
 38  \w     80.00 106.00   0.50    1.40    --  102.12 -99.00-180.00   52
 39  \w     59.00  85.00   0.50    1.40    --  102.12-125.00 -60.00   52
 40  \w     43.00  74.00   0.50    1.40    --  102.12 -99.00 120.00   62
 41  \w     59.00 106.00   0.50    1.40    --  102.12 -99.00  90.00   94
 42  \w    133.00 173.00   0.50    1.40    --  102.12  19.00 120.00   80
 43  \w     26.00  52.00   0.50    1.40    --  102.12 -38.00   0.00   52
 44  \w     81.00 106.00   0.50    1.40    --  102.12 -99.00-120.00   50
 45  \w     71.00 100.00   0.50    1.40    --  102.12 -99.00   0.00   58
 46  \w     76.00 102.00   0.50    1.40    --  102.12 -99.00-150.00   52
 47  \w     37.00  63.00   0.50    1.40    --  102.12 -57.00 -60.00   52
 48  \w     49.00  75.00   0.50    1.40    --  102.12 -99.00  30.00   52
 49  \w     80.00 106.00   0.50    1.40    --  102.12 -99.00  30.00   52
 50  \w     33.00  68.00   0.50    1.40    --  102.12-125.00 -30.00   70
 51  \w     74.00 106.00   0.50    1.40    --  102.12-125.00 -30.00   64
 52  \w    138.00 164.00   0.50    1.40    --  102.12  77.00   0.00   52
 53  \w     25.00  50.00   0.50    1.40    --  102.12 -38.00 -30.00   50
 54  \w     26.00  51.00   0.50    1.40    --  102.12 -38.00 -90.00   50
;
_diffrn_measurement_device 'four-circle diffractometer'
_diffrn_measurement_device_type 'XtaLAB Synergy R, HyPix-Arc 100'
_diffrn_measurement_method '\w scans'
_diffrn_orient_matrix_type 'CrysAlisPro convention (1999,Acta A55,543-557)'
_diffrn_orient_matrix_UB_11 -0.2382010000
_diffrn_orient_matrix_UB_12 -0.0344739000
_diffrn_orient_matrix_UB_13 0.0270770000
_diffrn_orient_matrix_UB_21 0.0026037000
_diffrn_orient_matrix_UB_22 0.1033439000
_diffrn_orient_matrix_UB_23 0.0687155000
_diffrn_orient_matrix_UB_31 -0.1285005000
_diffrn_orient_matrix_UB_32 0.0649397000
_diffrn_orient_matrix_UB_33 -0.0496710000
_diffrn_radiation_monochromator mirror
_diffrn_radiation_probe x-ray
_diffrn_radiation_type CuK\a
_diffrn_radiation_wavelength 1.54184
_diffrn_reflns_av_R_equivalents 0.0398
_diffrn_reflns_av_unetI/netI 0.0407
_diffrn_reflns_Laue_measured_fraction_full 0.998
_diffrn_reflns_Laue_measured_fraction_max 0.995
_diffrn_reflns_limit_h_max 5
_diffrn_reflns_limit_h_min -7
_diffrn_reflns_limit_k_max 15
_diffrn_reflns_limit_k_min -15
_diffrn_reflns_limit_l_max 21
_diffrn_reflns_limit_l_min -22
_diffrn_reflns_number 18171
_diffrn_reflns_point_group_measured_fraction_full 0.998
_diffrn_reflns_point_group_measured_fraction_max 0.995
_diffrn_reflns_theta_full 67.684
_diffrn_reflns_theta_max 74.496
_diffrn_reflns_theta_min 2.553
_diffrn_source 'Rotating-anode X-ray tube'
_diffrn_source_type 'PhotonJet R (Cu) X-ray Source'
_exptl_absorpt_coefficient_mu 13.706
_exptl_absorpt_correction_T_max 0.958
_exptl_absorpt_correction_T_min 0.452
_exptl_absorpt_correction_type gaussian
_exptl_absorpt_process_details
;
CrysAlisPro 1.171.42.89a (Rigaku Oxford Diffraction, 2023)
Numerical absorption correction based on gaussian integration over
a multifaceted crystal model
Empirical absorption correction using spherical harmonics,
implemented in SCALE3 ABSPACK scaling algorithm.
;
_exptl_crystal_colour colourless
_exptl_crystal_colour_primary colourless
_exptl_crystal_density_diffrn 2.128
_exptl_crystal_description needle
_exptl_crystal_F_000 768
_exptl_crystal_recrystallization_method 'Re-crystallisation from solvent: benzene/pentane'
_exptl_crystal_size_max 0.126
_exptl_crystal_size_mid 0.014
_exptl_crystal_size_min 0.008
_refine_diff_density_max 1.912
_refine_diff_density_min -1.392
_refine_diff_density_rms 0.127
_refine_ls_extinction_method none
_refine_ls_goodness_of_fit_ref 1.148
_refine_ls_hydrogen_treatment constr
_refine_ls_matrix_type full
_refine_ls_number_parameters 379
_refine_ls_number_reflns 5044
_refine_ls_number_restraints 0
_refine_ls_restrained_S_all 1.148
_refine_ls_R_factor_all 0.0532
_refine_ls_R_factor_gt 0.0440
_refine_ls_shift/su_max 0.001
_refine_ls_shift/su_mean 0.000
_refine_ls_structure_factor_coef Fsqd
_refine_ls_weighting_details 'w=1/[\s^2^(Fo^2^)+(0.0243P)^2^+7.0258P] where P=(Fo^2^+2Fc^2^)/3'
_refine_ls_weighting_scheme calc
_refine_ls_wR_factor_gt 0.1057
_refine_ls_wR_factor_ref 0.1091
_reflns_Friedel_coverage 0.000
_reflns_number_gt 4271
_reflns_number_total 5044
_reflns_threshold_expression 'I > 2\s(I)'
_cod_data_source_file d4ce00441h2.cif
_cod_data_source_block 1_Benzene
_cod_depositor_comments 'Adding full bibliography for 7248652--7248666.cif.'
_cod_database_code 7248658
_shelxl_version_number 2014/6
_shelx_space_group_comment
;
The symmetry employed for this shelxl refinement is uniquely defined
by the following loop, which should always be used as a source of
symmetry information in preference to the above space-group names.
They are only intended as comments.
;
_shelx_estimated_absorpt_t_max 0.898
_shelx_estimated_absorpt_t_min 0.277
_diffrn_oxdiff_digest_frames
;
014cd19d042dd1f6fee729ab7e624cd67c0395231d6
;
_reflns_odcompleteness_completeness 99.49
_reflns_odcompleteness_iscentric 1
_reflns_odcompleteness_theta 74.33
_olex2_refinement_description
;
1. Fixed Uiso
 At 1.2 times of:
  All C(H) groups
2.a Aromatic/amide H refined with riding coordinates:
 C101(H101), C102(H102), C103(H103), C104(H104), C105(H105), C106(H106),
 C111(H111), C112(H112), C113(H113), C114(H114), C115(H115), C116(H116)
;
_olex2_submission_special_instructions 'No special instructions were received'
_oxdiff_exptl_absorpt_empirical_details
;
Empirical correction (ABSPACK) includes:
- Absorption correction using spherical harmonics
- Frame scaling
;
_oxdiff_exptl_absorpt_empirical_full_max 1.249
_oxdiff_exptl_absorpt_empirical_full_min 0.708

loop_
_space_group_symop_operation_xyz
'x, y, z'
'-x, -y, -z'

loop_
_atom_site_label
_atom_site_type_symbol
_atom_site_fract_x
_atom_site_fract_y
_atom_site_fract_z
_atom_site_U_iso_or_equiv
_atom_site_adp_type
_atom_site_occupancy
_atom_site_site_symmetry_order
_atom_site_calc_flag
_atom_site_refinement_flags_posn
_atom_site_refinement_flags_adp
_atom_site_refinement_flags_occupancy
_atom_site_disorder_assembly
_atom_site_disorder_group
Ag1 Ag 0.29611(7) 0.55568(4) 0.98554(3) 0.03151(13) Uani 1 1 d . . . . .
Ag2 Ag -0.20457(7) 0.06334(4) 0.50515(3) 0.03803(15) Uani 1 1 d . . . . .
F20 F 0.7092(6) 0.8705(3) 0.9614(2) 0.0396(9) Uani 1 1 d . . . . .
F21 F 1.0097(7) 0.9976(3) 0.9070(2) 0.0453(10) Uani 1 1 d . . . . .
F22 F 1.3660(7) 0.9046(3) 0.8127(2) 0.0413(9) Uani 1 1 d . . . . .
F23 F 1.4105(6) 0.6823(3) 0.7680(2) 0.0371(8) Uani 1 1 d . . . . .
F24 F 1.1178(6) 0.5538(3) 0.82489(19) 0.0296(7) Uani 1 1 d . . . . .
F40 F 0.1672(6) 0.4050(3) 0.5276(2) 0.0380(8) Uani 1 1 d . . . . .
F41 F 0.4420(7) 0.5813(3) 0.5846(2) 0.0429(9) Uani 1 1 d . . . . .
F42 F 0.8244(7) 0.5651(3) 0.6728(2) 0.0412(9) Uani 1 1 d . . . . .
F43 F 0.9238(6) 0.3728(3) 0.7061(2) 0.0346(8) Uani 1 1 d . . . . .
F44 F 0.6423(6) 0.1968(3) 0.65372(19) 0.0291(7) Uani 1 1 d . . . . .
O11 O 0.5410(6) 0.6398(3) 0.9246(2) 0.0282(9) Uani 1 1 d . . . . .
O13 O 0.8689(6) 0.5822(3) 0.9718(2) 0.0274(8) Uani 1 1 d . . . . .
O31 O 0.0387(6) 0.2000(3) 0.5583(2) 0.0289(9) Uani 1 1 d . . . . .
O33 O 0.3698(6) 0.1062(3) 0.5187(2) 0.0291(9) Uani 1 1 d . . . . .
C12 C 0.7580(9) 0.6378(4) 0.9340(3) 0.0216(10) Uani 1 1 d . . . . .
C14 C 0.9073(9) 0.7087(4) 0.8961(3) 0.0230(11) Uani 1 1 d . . . . .
C15 C 0.8821(10) 0.8218(5) 0.9146(3) 0.0261(11) Uani 1 1 d . . . . .
C16 C 1.0334(11) 0.8875(5) 0.8865(4) 0.0309(13) Uani 1 1 d . . . . .
C17 C 1.2155(10) 0.8406(5) 0.8385(4) 0.0290(12) Uani 1 1 d . . . . .
C18 C 1.2396(9) 0.7279(5) 0.8168(3) 0.0268(12) Uani 1 1 d . . . . .
C19 C 1.0871(9) 0.6640(4) 0.8461(3) 0.0234(11) Uani 1 1 d . . . . .
C32 C 0.2566(9) 0.1905(4) 0.5510(3) 0.0242(11) Uani 1 1 d . . . . .
C34 C 0.4014(9) 0.2934(4) 0.5865(3) 0.0221(10) Uani 1 1 d . . . . .
C35 C 0.3528(9) 0.3936(5) 0.5721(3) 0.0267(12) Uani 1 1 d . . . . .
C36 C 0.4926(11) 0.4848(5) 0.6008(4) 0.0301(12) Uani 1 1 d . . . . .
C37 C 0.6850(10) 0.4779(5) 0.6453(3) 0.0281(12) Uani 1 1 d . . . . .
C38 C 0.7360(9) 0.3797(5) 0.6619(3) 0.0258(11) Uani 1 1 d . . . . .
C39 C 0.5928(9) 0.2890(4) 0.6337(3) 0.0235(11) Uani 1 1 d . . . . .
C101 C 0.2461(12) 0.6694(6) 1.1315(4) 0.0404(15) Uani 1 1 d . . . . .
H101 H 0.1150 0.6210 1.1257 0.048 Uiso 1 1 calc R . . . .
C102 C 0.2323(12) 0.7630(6) 1.1052(4) 0.0407(15) Uani 1 1 d . . . . .
H102 H 0.0932 0.7782 1.0804 0.049 Uiso 1 1 calc R . . . .
C103 C 0.4227(12) 0.8352(5) 1.1150(4) 0.0383(14) Uani 1 1 d . . . . .
H103 H 0.4143 0.8991 1.0962 0.046 Uiso 1 1 calc R . . . .
C104 C 0.6217(11) 0.8144(6) 1.1516(4) 0.0393(15) Uani 1 1 d . . . . .
H104 H 0.7493 0.8650 1.1597 0.047 Uiso 1 1 calc R . . . .
C105 C 0.6373(12) 0.7197(6) 1.1768(4) 0.0419(15) Uani 1 1 d . . . . .
H105 H 0.7765 0.7047 1.2015 0.050 Uiso 1 1 calc R . . . .
C106 C 0.4484(13) 0.6461(5) 1.1659(4) 0.0413(16) Uani 1 1 d . . . . .
H106 H 0.4599 0.5802 1.1822 0.050 Uiso 1 1 calc R . . . .
C111 C -0.2401(13) 0.0350(6) 0.3502(5) 0.0475(18) Uani 1 1 d . . . . .
H111 H -0.3716 -0.0068 0.3590 0.057 Uiso 1 1 calc R . . . .
C112 C -0.2451(12) 0.1478(6) 0.3738(4) 0.0415(16) Uani 1 1 d . . . . .
H112 H -0.3795 0.1840 0.3996 0.050 Uiso 1 1 calc R . . . .
C113 C -0.0564(12) 0.2088(6) 0.3603(4) 0.0419(16) Uani 1 1 d . . . . .
H113 H -0.0602 0.2868 0.3773 0.050 Uiso 1 1 calc R . . . .
C114 C 0.1367(12) 0.1568(7) 0.3224(4) 0.0441(17) Uani 1 1 d . . . . .
H114 H 0.2658 0.1990 0.3122 0.053 Uiso 1 1 calc R . . . .
C115 C 0.1440(14) 0.0421(7) 0.2986(5) 0.0518(19) Uani 1 1 d . . . . .
H115 H 0.2776 0.0059 0.2722 0.062 Uiso 1 1 calc R . . . .
C116 C -0.0422(16) -0.0180(6) 0.3135(5) 0.056(2) Uani 1 1 d . . . . .
H116 H -0.0361 -0.0962 0.2987 0.067 Uiso 1 1 calc R . . . .

loop_
_atom_site_aniso_label
_atom_site_aniso_U_11
_atom_site_aniso_U_22
_atom_site_aniso_U_33
_atom_site_aniso_U_23
_atom_site_aniso_U_13
_atom_site_aniso_U_12
Ag1 0.01465(19) 0.0410(3) 0.0486(3) 0.0290(2) -0.00002(16) -0.00392(16)
Ag2 0.0160(2) 0.0251(2) 0.0644(3) -0.0035(2) 0.00123(19) -0.00388(15)
F20 0.0333(19) 0.0297(18) 0.058(2) 0.0145(17) 0.0195(17) 0.0072(15)
F21 0.052(2) 0.0232(18) 0.065(3) 0.0192(17) 0.0117(19) -0.0028(16)
F22 0.036(2) 0.044(2) 0.053(2) 0.0278(18) 0.0052(16) -0.0142(16)
F23 0.0276(18) 0.047(2) 0.040(2) 0.0169(17) 0.0135(15) 0.0025(15)
F24 0.0287(17) 0.0248(16) 0.0346(18) 0.0066(14) 0.0039(14) 0.0013(13)
F40 0.0289(18) 0.0306(18) 0.057(2) 0.0164(16) -0.0102(16) 0.0019(14)
F41 0.049(2) 0.0230(18) 0.060(3) 0.0161(17) 0.0005(18) -0.0015(16)
F42 0.043(2) 0.0295(19) 0.047(2) 0.0038(16) -0.0007(17) -0.0190(16)
F43 0.0250(17) 0.041(2) 0.0357(19) 0.0056(15) -0.0086(14) -0.0096(14)
F44 0.0243(16) 0.0250(16) 0.0394(19) 0.0107(14) -0.0036(13) -0.0021(13)
O11 0.0093(17) 0.037(2) 0.045(2) 0.0234(19) -0.0028(15) -0.0043(15)
O13 0.0198(19) 0.030(2) 0.039(2) 0.0208(18) -0.0037(16) -0.0033(15)
O31 0.0120(18) 0.025(2) 0.045(2) 0.0006(17) -0.0005(16) -0.0045(14)
O33 0.0167(18) 0.0193(19) 0.046(2) -0.0017(17) 0.0035(16) -0.0055(14)
C12 0.018(3) 0.022(3) 0.026(3) 0.008(2) 0.001(2) 0.0009(19)
C14 0.017(2) 0.025(3) 0.029(3) 0.012(2) -0.003(2) -0.005(2)
C15 0.022(3) 0.023(3) 0.035(3) 0.010(2) 0.004(2) 0.001(2)
C16 0.033(3) 0.026(3) 0.038(3) 0.016(2) -0.001(2) -0.004(2)
C17 0.023(3) 0.032(3) 0.037(3) 0.020(3) -0.002(2) -0.008(2)
C18 0.018(3) 0.037(3) 0.027(3) 0.011(2) 0.001(2) -0.002(2)
C19 0.020(3) 0.025(3) 0.028(3) 0.010(2) -0.004(2) 0.001(2)
C32 0.018(3) 0.023(3) 0.032(3) 0.007(2) 0.002(2) 0.001(2)
C34 0.017(2) 0.018(2) 0.029(3) 0.003(2) 0.004(2) -0.0007(19)
C35 0.016(3) 0.029(3) 0.034(3) 0.008(2) 0.001(2) 0.001(2)
C36 0.036(3) 0.020(3) 0.037(3) 0.010(2) 0.006(2) 0.003(2)
C37 0.029(3) 0.022(3) 0.032(3) 0.004(2) 0.004(2) -0.010(2)
C38 0.019(3) 0.028(3) 0.029(3) 0.003(2) -0.001(2) -0.007(2)
C39 0.016(2) 0.021(3) 0.033(3) 0.006(2) 0.002(2) -0.0039(19)
C101 0.038(4) 0.038(4) 0.039(4) -0.002(3) 0.015(3) -0.008(3)
C102 0.030(3) 0.042(4) 0.045(4) 0.001(3) 0.005(3) 0.001(3)
C103 0.039(4) 0.029(3) 0.046(4) 0.007(3) 0.006(3) 0.000(3)
C104 0.026(3) 0.039(4) 0.050(4) 0.007(3) 0.007(3) -0.009(3)
C105 0.036(4) 0.048(4) 0.042(4) 0.012(3) 0.002(3) 0.004(3)
C106 0.055(4) 0.030(3) 0.038(4) 0.006(3) 0.020(3) 0.000(3)
C111 0.035(4) 0.055(4) 0.062(5) 0.032(4) -0.017(3) -0.020(3)
C112 0.033(3) 0.054(4) 0.044(4) 0.024(3) 0.001(3) -0.001(3)
C113 0.037(4) 0.043(4) 0.051(4) 0.020(3) -0.008(3) -0.004(3)
C114 0.026(3) 0.059(5) 0.053(4) 0.027(4) -0.003(3) -0.005(3)
C115 0.040(4) 0.068(5) 0.050(4) 0.018(4) -0.004(3) 0.017(4)
C116 0.076(6) 0.030(4) 0.060(5) 0.010(3) -0.034(4) 0.000(4)

loop_
_atom_type_symbol
_atom_type_description
_atom_type_scat_dispersion_real
_atom_type_scat_dispersion_imag
_atom_type_scat_source
C C 0.0181 0.0091 'International Tables Vol C Tables 4.2.6.8 and 6.1.1.4'
H H 0.0000 0.0000 'International Tables Vol C Tables 4.2.6.8 and 6.1.1.4'
Ag Ag 0.1306 4.2820 'International Tables Vol C Tables 4.2.6.8 and 6.1.1.4'
F F 0.0727 0.0534 'International Tables Vol C Tables 4.2.6.8 and 6.1.1.4'
O O 0.0492 0.0322 'International Tables Vol C Tables 4.2.6.8 and 6.1.1.4'

loop_
_exptl_crystal_face_index_h
_exptl_crystal_face_index_k
_exptl_crystal_face_index_l
_exptl_crystal_face_perp_dist
0 5 8 0.0022
0 -5 -8 0.0062
0 -6 10 0.0086
0 6 -10 0.0046
4 0 -1 0.0537
-4 0 1 0.0717

loop_
_geom_angle_atom_site_label_1
_geom_angle_atom_site_label_2
_geom_angle_atom_site_label_3
_geom_angle
_geom_angle_site_symmetry_1
_geom_angle_site_symmetry_3
_geom_angle_publ_flag
Ag1 Ag1 C102 111.09(14) 2_667 . ?
O11 Ag1 Ag1 84.02(10) . 2_667 ?
O11 Ag1 O13 159.16(15) . 2_667 ?
O11 Ag1 O13 118.53(13) . 1_455 ?
O11 Ag1 C101 110.79(19) . . ?
O11 Ag1 C102 89.65(18) . . ?
O13 Ag1 Ag1 155.61(9) 1_455 2_667 ?
O13 Ag1 Ag1 79.57(9) 2_667 2_667 ?
O13 Ag1 O13 76.30(14) 2_667 1_455 ?
O13 Ag1 C101 83.38(18) 2_667 . ?
O13 Ag1 C101 86.29(19) 1_455 . ?
O13 Ag1 C102 108.16(18) 2_667 . ?
O13 Ag1 C102 80.14(17) 1_455 . ?
C101 Ag1 Ag1 94.44(16) . 2_667 ?
C101 Ag1 C102 28.0(2) . . ?
Ag2 Ag2 C112 109.94(15) 2_556 . ?
O31 Ag2 Ag2 82.83(10) . 2_556 ?
O31 Ag2 O33 157.63(15) . 2_556 ?
O31 Ag2 O33 116.14(13) . 1_455 ?
O31 Ag2 C111 111.38(18) . . ?
O31 Ag2 C112 89.41(19) . . ?
O33 Ag2 Ag2 157.59(9) 1_455 2_556 ?
O33 Ag2 Ag2 80.75(10) 2_556 2_556 ?
O33 Ag2 O33 77.64(14) 2_556 1_455 ?
O33 Ag2 C111 89.93(19) 1_455 . ?
O33 Ag2 C111 84.92(19) 2_556 . ?
O33 Ag2 C112 110.43(19) 2_556 . ?
O33 Ag2 C112 83.39(17) 1_455 . ?
C111 Ag2 Ag2 94.03(17) . 2_556 ?
C111 Ag2 C112 28.5(2) . . ?
C12 O11 Ag1 122.0(3) . . ?
Ag1 O13 Ag1 103.70(14) 2_667 1_655 ?
C12 O13 Ag1 123.6(3) . 2_667 ?
C12 O13 Ag1 130.7(3) . 1_655 ?
C32 O31 Ag2 122.0(4) . . ?
Ag2 O33 Ag2 102.36(14) 2_556 1_655 ?
C32 O33 Ag2 121.1(3) . 2_556 ?
C32 O33 Ag2 133.6(3) . 1_655 ?
O11 C12 O13 127.0(5) . . ?
O11 C12 C14 117.3(4) . . ?
O13 C12 C14 115.7(4) . . ?
C15 C14 C12 121.4(5) . . ?
C15 C14 C19 117.0(5) . . ?
C19 C14 C12 121.4(5) . . ?
F20 C15 C14 120.3(5) . . ?
F20 C15 C16 118.1(5) . . ?
C16 C15 C14 121.6(5) . . ?
F21 C16 C15 120.6(5) . . ?
F21 C16 C17 119.4(5) . . ?
C15 C16 C17 120.0(5) . . ?
F22 C17 C16 120.1(5) . . ?
F22 C17 C18 120.2(5) . . ?
C18 C17 C16 119.7(5) . . ?
F23 C18 C17 119.7(5) . . ?
F23 C18 C19 121.1(5) . . ?
C17 C18 C19 119.2(5) . . ?
F24 C19 C14 119.7(5) . . ?
F24 C19 C18 117.8(5) . . ?
C18 C19 C14 122.5(5) . . ?
O31 C32 C34 116.2(5) . . ?
O33 C32 O31 127.6(5) . . ?
O33 C32 C34 116.2(5) . . ?
C35 C34 C32 122.1(5) . . ?
C35 C34 C39 117.2(5) . . ?
C39 C34 C32 120.7(5) . . ?
F40 C35 C34 120.7(5) . . ?
F40 C35 C36 117.5(5) . . ?
C36 C35 C34 121.7(5) . . ?
F41 C36 C35 120.2(5) . . ?
F41 C36 C37 119.6(5) . . ?
C37 C36 C35 120.2(5) . . ?
F42 C37 C36 121.0(5) . . ?
F42 C37 C38 119.5(5) . . ?
C36 C37 C38 119.5(5) . . ?
F43 C38 C37 119.7(5) . . ?
F43 C38 C39 120.4(5) . . ?
C37 C38 C39 119.9(5) . . ?
F44 C39 C34 120.5(5) . . ?
F44 C39 C38 118.0(5) . . ?
C38 C39 C34 121.4(5) . . ?
Ag1 C101 H101 79.3 . . ?
C102 C101 Ag1 87.6(4) . . ?
C102 C101 H101 119.9 . . ?
C106 C101 Ag1 103.0(4) . . ?
C106 C101 H101 119.9 . . ?
C106 C101 C102 120.3(6) . . ?
Ag1 C102 H102 90.8 . . ?
C101 C102 Ag1 64.4(4) . . ?
C101 C102 H102 120.1 . . ?
C101 C102 C103 119.9(7) . . ?
C103 C102 Ag1 114.7(4) . . ?
C103 C102 H102 120.1 . . ?
C102 C103 H103 119.9 . . ?
C104 C103 C102 120.2(6) . . ?
C104 C103 H103 119.9 . . ?
C103 C104 H104 120.0 . . ?
C103 C104 C105 120.0(6) . . ?
C105 C104 H104 120.0 . . ?
C104 C105 H105 120.0 . . ?
C104 C105 C106 120.0(7) . . ?
C106 C105 H105 120.0 . . ?
C101 C106 C105 119.6(6) . . ?
C101 C106 H106 120.2 . . ?
C105 C106 H106 120.2 . . ?
Ag2 C111 H111 79.4 . . ?
C112 C111 Ag2 80.6(5) . . ?
C112 C111 H111 120.1 . . ?
C112 C111 C116 119.8(7) . . ?
C116 C111 Ag2 110.3(5) . . ?
C116 C111 H111 120.1 . . ?
Ag2 C112 H112 84.0 . . ?
C111 C112 Ag2 70.9(4) . . ?
C111 C112 H112 119.8 . . ?
C111 C112 C113 120.4(7) . . ?
C113 C112 Ag2 115.6(5) . . ?
C113 C112 H112 119.8 . . ?
C112 C113 H113 120.0 . . ?
C114 C113 C112 120.0(7) . . ?
C114 C113 H113 120.0 . . ?
C113 C114 H114 120.0 . . ?
C113 C114 C115 120.0(7) . . ?
C115 C114 H114 120.0 . . ?
C114 C115 H115 120.2 . . ?
C116 C115 C114 119.7(7) . . ?
C116 C115 H115 120.2 . . ?
C111 C116 H116 120.0 . . ?
C115 C116 C111 120.1(7) . . ?
C115 C116 H116 120.0 . . ?

loop_
_geom_bond_atom_site_label_1
_geom_bond_atom_site_label_2
_geom_bond_distance
_geom_bond_site_symmetry_2
_geom_bond_publ_flag
Ag1 Ag1 2.8297(8) 2_667 ?
Ag1 O11 2.205(4) . ?
Ag1 O13 2.273(4) 2_667 ?
Ag1 O13 2.476(4) 1_455 ?
Ag1 C101 2.652(6) . ?
Ag1 C102 2.938(7) . ?
Ag2 Ag2 2.8051(9) 2_556 ?
Ag2 O31 2.214(4) . ?
Ag2 O33 2.482(4) 1_455 ?
Ag2 O33 2.265(4) 2_556 ?
Ag2 C111 2.713(8) . ?
Ag2 C112 2.833(6) . ?
F20 C15 1.338(6) . ?
F21 C16 1.345(7) . ?
F22 C17 1.337(6) . ?
F23 C18 1.337(6) . ?
F24 C19 1.350(6) . ?
F40 C35 1.352(6) . ?
F41 C36 1.352(6) . ?
F42 C37 1.336(6) . ?
F43 C38 1.344(6) . ?
F44 C39 1.331(6) . ?
O11 C12 1.247(6) . ?
O13 Ag1 2.476(4) 1_655 ?
O13 Ag1 2.273(4) 2_667 ?
O13 C12 1.261(6) . ?
O31 C32 1.250(6) . ?
O33 Ag2 2.482(4) 1_655 ?
O33 Ag2 2.265(4) 2_556 ?
O33 C32 1.250(6) . ?
C12 C14 1.515(7) . ?
C14 C15 1.383(8) . ?
C14 C19 1.384(8) . ?
C15 C16 1.376(8) . ?
C16 C17 1.381(9) . ?
C17 C18 1.377(8) . ?
C18 C19 1.377(8) . ?
C32 C34 1.524(7) . ?
C34 C35 1.380(8) . ?
C34 C39 1.386(8) . ?
C35 C36 1.378(8) . ?
C36 C37 1.369(9) . ?
C37 C38 1.376(8) . ?
C38 C39 1.384(7) . ?
C101 H101 0.9500 . ?
C101 C102 1.380(10) . ?
C101 C106 1.373(11) . ?
C102 H102 0.9500 . ?
C102 C103 1.393(9) . ?
C103 H103 0.9500 . ?
C103 C104 1.366(10) . ?
C104 H104 0.9500 . ?
C104 C105 1.384(10) . ?
C105 H105 0.9500 . ?
C105 C106 1.396(10) . ?
C106 H106 0.9500 . ?
C111 H111 0.9500 . ?
C111 C112 1.371(11) . ?
C111 C116 1.389(12) . ?
C112 H112 0.9500 . ?
C112 C113 1.377(9) . ?
C113 H113 0.9500 . ?
C113 C114 1.370(10) . ?
C114 H114 0.9500 . ?
C114 C115 1.395(11) . ?
C115 H115 0.9500 . ?
C115 C116 1.368(12) . ?
C116 H116 0.9500 . ?

loop_
_exptl_oxdiff_crystal_face_indexfrac_h
_exptl_oxdiff_crystal_face_indexfrac_k
_exptl_oxdiff_crystal_face_indexfrac_l
_exptl_oxdiff_crystal_face_x
_exptl_oxdiff_crystal_face_y
_exptl_oxdiff_crystal_face_z
0.0946 4.5794 7.5956 0.0253 0.9954 -0.0921
-0.0946 -4.5794 -7.5956 -0.0253 -0.9954 0.0921
-0.0478 -6.0841 9.7533 0.4852 0.0413 -0.8734
0.0478 6.0841 -9.7533 -0.4852 -0.0413 0.8734
3.6832 -0.2382 -0.7965 -0.8907 -0.0698 -0.4492
-3.6832 0.2382 0.7965 0.8907 0.0698 0.4492
